data_9012844
loop_
_publ_author_name
'Cannillo, E.'
'Rossi, G.'
'Ungaretti, L.'

_publ_section_title
;
 The crystal structure of delhayelite
;
_journal_name_full 'Rendiconti della Societa Italiana di Mineralogia e Petrologia'
_journal_page_first 63
_journal_page_last 75
_journal_volume 26
_journal_year 1970
_chemical_formula_sum 'Al Ca2.5 Cl0.9 F2 K3.51 Na1.5 O19 Si7'
_chemical_name_mineral Delhayelite
_space_group_IT_number 59
_symmetry_space_group_name_Hall '-P 2ab 2a'
_symmetry_space_group_name_H-M 'P m m n :2'
_cell_angle_alpha 90
_cell_angle_beta 90
_cell_angle_gamma 90
_cell_length_a 24.86
_cell_length_b 7.07
_cell_length_c 6.53
_cell_formula_units_Z 2
_cell_volume 1147.714
_database_code_amcsd 0015364
_exptl_crystal_density_diffrn 2.516
_cod_original_sg_symbol_H-M 'P m m n'
_cod_original_formula_sum 'K3.51 Na1.5 Ca2.5 Al Si7 O19 Cl.9 F2'
_cod_database_code 9012844

loop_
_space_group_symop_operation_xyz
x,y,z
x,1/2-y,z
-x,1/2+y,-z
1/2-x,y,z
1/2+x,-y,-z
1/2+x,1/2+y,-z
1/2-x,1/2-y,z
-x,-y,-z

loop_
_atom_site_label
_atom_site_fract_x
_atom_site_fract_y
_atom_site_fract_z
_atom_site_occupancy
_atom_site_U_iso_or_equiv
K1 0.13220 0.25000 0.78040 0.88000 0.02470
K2 0.25000 0.25000 0.37210 0.90000 0.03496
K3 0.25000 0.75000 0.01950 0.85000 0.05636
Na 0.00000 0.00000 0.00000 0.75000 0.01355
CaNa 0.00000 0.00000 0.00000 0.25000 0.01355
Ca 0.00670 0.75000 0.50340 1.00000 0.01026
Al1 0.18280 0.75000 0.53420 0.50000 0.00747
Si1 0.11250 0.46560 0.28180 1.00000 0.00646
Si2 0.18280 0.75000 0.53420 0.50000 0.00747
Si3 0.10650 0.75000 0.91880 1.00000 0.00887
O1 0.05500 0.48180 0.38450 1.00000 0.04762
O2 0.16180 0.55100 0.41350 1.00000 0.05079
O3 0.11240 0.56750 0.06010 1.00000 0.04154
O4 0.04910 0.75000 0.81640 1.00000 0.02077
O5 0.15800 0.75000 0.77380 1.00000 0.03458
O6 0.12950 0.25000 0.24330 1.00000 0.03749
O7 0.25000 0.75000 0.53920 1.00000 0.02938
Cl 0.25000 0.25000 0.87930 0.90000 0.04851
F 0.02970 0.25000 0.81460 1.00000 0.02558

loop_
_cod_related_entry_id
_cod_related_entry_database
_cod_related_entry_code
1 AMCSD 0015364
